data_2220976
loop_
_publ_author_name
'Yang, Cong-ling'
'Luo, Hua-ling'
'Yin, Xiu-juan'
'Li, Ying'
'Yin, Shu-fan'

_publ_section_title
;<i>E</i>-[4-(\b-<small>D</small>-Allopyranosyloxy)phenyl]-1-(4-chlorophenyl)prop-2-enone
 ethanol solvate
;
_journal_coeditor_code BH2216
_journal_issue 3
_journal_name_full 'Acta Crystallographica Section E'
_journal_page_first o634
_journal_paper_doi 10.1107/S1600536809006424
_journal_volume 65
_journal_year 2009
_chemical_formula_iupac 'C21 H21 Cl O7, C2 H6 O'
_chemical_formula_moiety 'C21 H21 Cl O7, C2 H6 O'
_chemical_formula_sum 'C23 H27 Cl O8'
_chemical_formula_weight 466.90
_chemical_name_systematic
;
<i>E</i>-[4-(\b-D-Allopyranosyloxy)phenyl]-1-(4-chlorophenyl)prop-2-enone
ethanol solvate
;
_space_group_IT_number 4
_symmetry_cell_setting monoclinic
_symmetry_space_group_name_Hall 'P 2yb'
_symmetry_space_group_name_H-M 'P 1 21 1'
_atom_sites_solution_hydrogens geom
_atom_sites_solution_primary direct
_atom_sites_solution_secondary difmap
_cell_angle_alpha 90.00
_cell_angle_beta 92.08(2)
_cell_angle_gamma 90.00
_cell_formula_units_Z 2
_cell_length_a 11.000(5)
_cell_length_b 7.712(3)
_cell_length_c 13.213(4)
_cell_measurement_reflns_used 19
_cell_measurement_temperature 292(2)
_cell_measurement_theta_max 7.37
_cell_measurement_theta_min 4.50
_cell_volume 1120.1(8)
_computing_cell_refinement 'DIFRAC (Gabe & White, 1993)'
_computing_data_collection 'DIFRAC (Gabe & White, 1993)'
_computing_data_reduction 'NRCVAX (Gabe <i>et al.</i>,  1989)'
_computing_molecular_graphics 'ORTEP-3 (Farrugia, 1997)'
_computing_publication_material 'SHELXL97 (Sheldrick, 2008)'
_computing_structure_refinement 'SHELXL97 (Sheldrick, 2008)'
_computing_structure_solution 'SHELXS97 (Sheldrick, 2008)'
_diffrn_ambient_temperature 292(2)
_diffrn_measured_fraction_theta_full 0.997
_diffrn_measured_fraction_theta_max 0.997
_diffrn_measurement_device_type 'Enraf--Nonius CAD-4'
_diffrn_measurement_method \w/-2\q
_diffrn_radiation_monochromator graphite
_diffrn_radiation_source 'fine-focus sealed tube'
_diffrn_radiation_type MoK\a
_diffrn_radiation_wavelength 0.71073
_diffrn_reflns_av_R_equivalents 0.0082
_diffrn_reflns_av_sigmaI/netI 0.0240
_diffrn_reflns_limit_h_max 13
_diffrn_reflns_limit_h_min -13
_diffrn_reflns_limit_k_max 9
_diffrn_reflns_limit_k_min -9
_diffrn_reflns_limit_l_max 15
_diffrn_reflns_limit_l_min -15
_diffrn_reflns_number 2921
_diffrn_reflns_theta_full 25.48
_diffrn_reflns_theta_max 25.48
_diffrn_reflns_theta_min 1.54
_diffrn_standards_decay_% 1.388
_diffrn_standards_interval_count 200
_diffrn_standards_number 3
_exptl_absorpt_coefficient_mu 0.218
_exptl_absorpt_correction_T_max 0.9257
_exptl_absorpt_correction_T_min 0.9027
_exptl_absorpt_correction_type sphere
_exptl_absorpt_process_details '[WinGX; Farrugia, 1999)]'
_exptl_crystal_colour colourless
_exptl_crystal_density_diffrn 1.384
_exptl_crystal_density_method 'not measured'
_exptl_crystal_description block
_exptl_crystal_F_000 492
_exptl_crystal_size_max 0.48
_exptl_crystal_size_mid 0.44
_exptl_crystal_size_min 0.36
_refine_diff_density_max 0.433
_refine_diff_density_min -0.301
_refine_ls_abs_structure_details 'Flack (1983), 562 Friedel pairs'
_refine_ls_abs_structure_Flack 0.14(12)
_refine_ls_extinction_coef 0.056(7)
_refine_ls_extinction_expression Fc^*^=kFc[1+0.001xFc^2^\l^3^/sin(2\q)]^-1/4^
_refine_ls_extinction_method 'SHELXL97 (Sheldrick, 2008)'
_refine_ls_goodness_of_fit_ref 1.102
_refine_ls_hydrogen_treatment constr
_refine_ls_matrix_type full
_refine_ls_number_parameters 281
_refine_ls_number_reflns 2815
_refine_ls_number_restraints 1
_refine_ls_restrained_S_all 1.102
_refine_ls_R_factor_all 0.0666
_refine_ls_R_factor_gt 0.0479
_refine_ls_shift/su_max 0.001
_refine_ls_shift/su_mean 0.000
_refine_ls_structure_factor_coef Fsqd
_refine_ls_weighting_details 'calc w=1/[\s^2^(Fo^2^)+(0.099P)^2^+0.0279P] where P=(Fo^2^+2Fc^2^)/3'
_refine_ls_weighting_scheme calc
_refine_ls_wR_factor_gt 0.1270
_refine_ls_wR_factor_ref 0.1427
_reflns_number_gt 2305
_reflns_number_total 2815
_reflns_threshold_expression I>2\s(I)
_cod_data_source_file bh2216.cif
_cod_data_source_block I
_cod_original_cell_volume 1120.2(8)
_cod_original_sg_symbol_H-M 'P 21'
_cod_database_code 2220976
_cod_database_fobs_code 2220976

loop_
_symmetry_equiv_pos_as_xyz
'x, y, z'
'-x, y+1/2, -z'

loop_
_atom_site_type_symbol
_atom_site_label
_atom_site_fract_x
_atom_site_fract_y
_atom_site_fract_z
_atom_site_U_iso_or_equiv
_atom_site_adp_type
_atom_site_calc_flag
_atom_site_refinement_flags
_atom_site_occupancy
_atom_site_disorder_assembly
_atom_site_disorder_group
Cl Cl1 1.19712(12) 0.6652(2) 1.29357(8) 0.0730(4) Uani d . 1 . .
O O1 0.6580(2) 0.7216(3) 0.27293(17) 0.0385(6) Uani d . 1 . .
O O2 0.5789(3) 0.4472(3) 0.1477(2) 0.0478(7) Uani d . 1 . .
H H2O 0.5624 0.4470 0.0867 0.072 Uiso calc R 1 . .
O O3 0.4614(2) 0.8598(4) 0.05711(19) 0.0469(7) Uani d . 1 . .
H H3O 0.4201 0.9331 0.0848 0.070 Uiso calc R 1 . .
O O4 0.5518(3) 1.1087(3) 0.1920(2) 0.0452(7) Uani d . 1 . .
H H4O 0.5665 1.2117 0.1830 0.068 Uiso calc R 1 . .
O O5 0.8179(2) 1.1280(4) 0.2200(2) 0.0481(7) Uani d . 1 . .
H H5O 0.7732 1.2009 0.2443 0.072 Uiso calc R 1 . .
O O6 0.8220(2) 0.8419(4) 0.35453(16) 0.0423(6) Uani d . 1 . .
O O7 0.7388(3) 0.5708(5) 0.9598(2) 0.0564(8) Uani d . 1 . .
C C1 0.5463(3) 0.7382(5) 0.2130(2) 0.0353(8) Uani d . 1 . .
H H1 0.4880 0.8055 0.2513 0.042 Uiso calc R 1 . .
C C2 0.5718(4) 0.8348(5) 0.1143(3) 0.0376(8) Uani d . 1 . .
H H2 0.6262 0.7634 0.0745 0.045 Uiso calc R 1 . .
C C3 0.6344(3) 1.0062(5) 0.1375(3) 0.0386(8) Uani d . 1 . .
H H3 0.6536 1.0646 0.0742 0.046 Uiso calc R 1 . .
C C4 0.7517(3) 0.9739(5) 0.2010(3) 0.0373(8) Uani d . 1 . .
H H4 0.8030 0.8947 0.1633 0.045 Uiso calc R 1 . .
C C5 0.7157(3) 0.8832(5) 0.2974(3) 0.0379(8) Uani d . 1 . .
H H5 0.6621 0.9570 0.3365 0.046 Uiso calc R 1 . .
C C6 0.4973(4) 0.5577(5) 0.1971(3) 0.0431(9) Uani d . 1 . .
H H6A 0.4793 0.5079 0.2623 0.052 Uiso calc R 1 . .
H H6B 0.4217 0.5640 0.1571 0.052 Uiso calc R 1 . .
C C7 0.8102(3) 0.7956(5) 0.4555(3) 0.0401(9) Uani d . 1 . .
C C8 0.6991(3) 0.7808(6) 0.4999(3) 0.0468(10) Uani d . 1 . .
H H8 0.6269 0.8012 0.4631 0.056 Uiso calc R 1 . .
C C9 0.6987(3) 0.7340(6) 0.6024(3) 0.0475(9) Uani d . 1 . .
H H9 0.6247 0.7247 0.6338 0.057 Uiso calc R 1 . .
C C10 0.8041(3) 0.7015(5) 0.6579(3) 0.0423(9) Uani d . 1 . .
C C11 0.9136(4) 0.7145(6) 0.6094(3) 0.0497(10) Uani d . 1 . .
H H11 0.9861 0.6905 0.6450 0.060 Uiso calc R 1 . .
C C12 0.9159(4) 0.7624(6) 0.5098(3) 0.0490(10) Uani d . 1 . .
H H12 0.9901 0.7725 0.4787 0.059 Uiso calc R 1 . .
C C13 0.7923(3) 0.6580(6) 0.7646(3) 0.0469(9) Uani d . 1 . .
H H13 0.7131 0.6442 0.7855 0.056 Uiso calc R 1 . .
C C14 0.8794(3) 0.6351(6) 0.8365(3) 0.0454(9) Uani d . 1 . .
H H14 0.9610 0.6407 0.8206 0.054 Uiso calc R 1 . .
C C15 0.8446(3) 0.6010(5) 0.9412(3) 0.0409(9) Uani d . 1 . .
C C16 0.9379(3) 0.6058(5) 1.0255(3) 0.0379(8) Uani d . 1 . .
C C17 0.9023(4) 0.5637(5) 1.1225(3) 0.0444(9) Uani d . 1 . .
H H17 0.8234 0.5253 1.1321 0.053 Uiso calc R 1 . .
C C18 0.9827(4) 0.5781(6) 1.2042(3) 0.0480(10) Uani d . 1 . .
H H18 0.9586 0.5490 1.2688 0.058 Uiso calc R 1 . .
C C19 1.0986(4) 0.6360(5) 1.1897(3) 0.0453(9) Uani d . 1 . .
C C20 1.1381(4) 0.6725(6) 1.0948(3) 0.0489(10) Uani d . 1 . .
H H20 1.2180 0.7066 1.0859 0.059 Uiso calc R 1 . .
C C21 1.0571(3) 0.6578(5) 1.0122(3) 0.0420(9) Uani d . 1 . .
H H21 1.0829 0.6830 0.9475 0.050 Uiso calc R 1 . .
O O8 0.7509(3) 0.3817(5) 0.3469(3) 0.0700(10) Uiso d . 1 . .
H H8A 0.6815 0.3984 0.3242 0.105 Uiso calc R 1 . .
C C22 0.7467(4) 0.3290(7) 0.4506(3) 0.0590(11) Uiso d . 1 . .
H H22A 0.7872 0.4154 0.4931 0.071 Uiso calc R 1 . .
H H22B 0.7903 0.2204 0.4596 0.071 Uiso calc R 1 . .
C C23 0.6220(6) 0.3068(9) 0.4826(5) 0.0845(16) Uiso d . 1 . .
H H23A 0.5798 0.2276 0.4377 0.127 Uiso calc R 1 . .
H H23B 0.5812 0.4168 0.4810 0.127 Uiso calc R 1 . .
H H23C 0.6231 0.2614 0.5503 0.127 Uiso calc R 1 . .

loop_
_atom_site_aniso_label
_atom_site_aniso_U_11
_atom_site_aniso_U_22
_atom_site_aniso_U_33
_atom_site_aniso_U_12
_atom_site_aniso_U_13
_atom_site_aniso_U_23
Cl1 0.0730(8) 0.1004(10) 0.0442(6) 0.0021(8) -0.0177(5) -0.0029(6)
O1 0.0469(14) 0.0345(11) 0.0336(12) 0.0010(12) -0.0078(11) 0.0031(11)
O2 0.0706(19) 0.0373(14) 0.0350(14) 0.0064(14) -0.0040(14) -0.0004(11)
O3 0.0485(16) 0.0526(16) 0.0388(14) 0.0065(14) -0.0115(12) 0.0005(13)
O4 0.0499(16) 0.0336(13) 0.0525(16) 0.0062(12) 0.0054(12) 0.0011(12)
O5 0.0461(15) 0.0473(15) 0.0513(16) -0.0075(13) 0.0087(12) -0.0051(13)
O6 0.0363(13) 0.0620(16) 0.0284(12) 0.0025(13) -0.0022(10) 0.0014(12)
O7 0.0444(16) 0.084(2) 0.0410(14) -0.0089(16) 0.0028(12) 0.0011(15)
C1 0.0376(19) 0.0380(17) 0.0299(17) 0.0017(15) -0.0021(15) 0.0000(15)
C2 0.045(2) 0.0357(17) 0.0313(17) 0.0040(17) -0.0020(16) 0.0036(16)
C3 0.048(2) 0.0377(18) 0.0303(17) 0.0028(17) 0.0023(15) 0.0054(15)
C4 0.042(2) 0.0375(18) 0.0325(18) 0.0025(16) 0.0023(15) -0.0031(15)
C5 0.038(2) 0.0394(19) 0.0358(19) -0.0007(16) -0.0045(16) -0.0031(15)
C6 0.047(2) 0.0405(19) 0.042(2) -0.0029(18) -0.0032(17) 0.0031(16)
C7 0.0409(19) 0.047(2) 0.0323(18) 0.0004(18) -0.0026(15) -0.0035(15)
C8 0.0351(19) 0.070(3) 0.0353(18) 0.005(2) -0.0038(15) 0.0006(18)
C9 0.0367(19) 0.070(3) 0.0360(19) 0.0027(19) 0.0038(16) 0.001(2)
C10 0.042(2) 0.054(2) 0.0309(17) 0.0017(19) -0.0012(15) 0.0003(17)
C11 0.040(2) 0.072(3) 0.0367(19) 0.003(2) -0.0089(16) 0.004(2)
C12 0.040(2) 0.070(3) 0.0373(19) -0.001(2) 0.0023(16) -0.0004(19)
C13 0.045(2) 0.061(2) 0.0337(18) 0.001(2) -0.0011(16) 0.0002(19)
C14 0.042(2) 0.061(2) 0.0332(18) -0.004(2) 0.0007(16) 0.0007(18)
C15 0.042(2) 0.046(2) 0.0349(18) -0.0024(17) 0.0034(16) -0.0016(16)
C16 0.046(2) 0.0378(18) 0.0298(17) -0.0009(17) 0.0019(15) 0.0024(15)
C17 0.043(2) 0.051(2) 0.040(2) 0.0053(18) 0.0057(16) 0.0038(17)
C18 0.058(2) 0.056(2) 0.0296(18) 0.009(2) 0.0033(17) 0.0043(17)
C19 0.055(2) 0.047(2) 0.0336(18) 0.003(2) -0.0049(16) 0.0001(17)
C20 0.045(2) 0.056(3) 0.045(2) -0.006(2) 0.0004(17) 0.003(2)
C21 0.046(2) 0.048(2) 0.0321(17) -0.0023(19) 0.0013(15) 0.0031(17)

loop_
_atom_type_symbol
_atom_type_description
_atom_type_scat_dispersion_real
_atom_type_scat_dispersion_imag
_atom_type_scat_source
C C 0.0033 0.0016 'International Tables Vol C Tables 4.2.6.8 and 6.1.1.4'
H H 0.0000 0.0000 'International Tables Vol C Tables 4.2.6.8 and 6.1.1.4'
O O 0.0106 0.0060 'International Tables Vol C Tables 4.2.6.8 and 6.1.1.4'
Cl Cl 0.1484 0.1585 'International Tables Vol C Tables 4.2.6.8 and 6.1.1.4'

loop_
_geom_angle_atom_site_label_1
_geom_angle_atom_site_label_2
_geom_angle_atom_site_label_3
_geom_angle_site_symmetry_1
_geom_angle_site_symmetry_3
_geom_angle
_geom_angle_publ_flag
C5 O1 C1 . . 114.1(3) ?
C6 O2 H2O . . 109.5 ?
C2 O3 H3O . . 109.5 ?
C3 O4 H4O . . 109.5 ?
C4 O5 H5O . . 109.5 ?
C7 O6 C5 . . 117.9(3) ?
O1 C1 C6 . . 106.7(3) ?
O1 C1 C2 . . 109.3(3) ?
C6 C1 C2 . . 113.9(3) ?
O1 C1 H1 . . 108.9 ?
C6 C1 H1 . . 108.9 ?
C2 C1 H1 . . 108.9 ?
O3 C2 C3 . . 111.2(3) ?
O3 C2 C1 . . 109.8(3) ?
C3 C2 C1 . . 110.3(3) ?
O3 C2 H2 . . 108.5 ?
C3 C2 H2 . . 108.5 ?
C1 C2 H2 . . 108.5 ?
O4 C3 C2 . . 107.1(3) ?
O4 C3 C4 . . 110.7(3) ?
C2 C3 C4 . . 109.6(3) ?
O4 C3 H3 . . 109.8 ?
C2 C3 H3 . . 109.8 ?
C4 C3 H3 . . 109.8 ?
O5 C4 C5 . . 112.7(3) ?
O5 C4 C3 . . 112.3(3) ?
C5 C4 C3 . . 107.1(3) ?
O5 C4 H4 . . 108.2 ?
C5 C4 H4 . . 108.2 ?
C3 C4 H4 . . 108.2 ?
O6 C5 O1 . . 106.1(3) ?
O6 C5 C4 . . 108.6(3) ?
O1 C5 C4 . . 109.8(3) ?
O6 C5 H5 . . 110.8 ?
O1 C5 H5 . . 110.8 ?
C4 C5 H5 . . 110.8 ?
O2 C6 C1 . . 113.1(3) ?
O2 C6 H6A . . 109.0 ?
C1 C6 H6A . . 109.0 ?
O2 C6 H6B . . 109.0 ?
C1 C6 H6B . . 109.0 ?
H6A C6 H6B . . 107.8 ?
C12 C7 C8 . . 120.7(3) ?
C12 C7 O6 . . 116.4(3) ?
C8 C7 O6 . . 122.9(3) ?
C7 C8 C9 . . 117.8(3) ?
C7 C8 H8 . . 121.1 ?
C9 C8 H8 . . 121.1 ?
C10 C9 C8 . . 122.0(4) ?
C10 C9 H9 . . 119.0 ?
C8 C9 H9 . . 119.0 ?
C9 C10 C11 . . 118.1(3) ?
C9 C10 C13 . . 117.1(3) ?
C11 C10 C13 . . 124.8(3) ?
C12 C11 C10 . . 120.7(3) ?
C12 C11 H11 . . 119.7 ?
C10 C11 H11 . . 119.7 ?
C11 C12 C7 . . 120.7(4) ?
C11 C12 H12 . . 119.7 ?
C7 C12 H12 . . 119.7 ?
C14 C13 C10 . . 129.1(4) ?
C14 C13 H13 . . 115.5 ?
C10 C13 H13 . . 115.5 ?
C13 C14 C15 . . 119.1(3) ?
C13 C14 H14 . . 120.4 ?
C15 C14 H14 . . 120.4 ?
O7 C15 C14 . . 120.4(3) ?
O7 C15 C16 . . 119.4(3) ?
C14 C15 C16 . . 120.2(3) ?
C21 C16 C17 . . 118.9(3) ?
C21 C16 C15 . . 122.8(3) ?
C17 C16 C15 . . 118.3(3) ?
C18 C17 C16 . . 120.7(4) ?
C18 C17 H17 . . 119.7 ?
C16 C17 H17 . . 119.7 ?
C19 C18 C17 . . 119.4(4) ?
C19 C18 H18 . . 120.3 ?
C17 C18 H18 . . 120.3 ?
C18 C19 C20 . . 121.5(4) ?
C18 C19 Cl1 . . 119.3(3) ?
C20 C19 Cl1 . . 119.2(3) ?
C19 C20 C21 . . 119.2(4) ?
C19 C20 H20 . . 120.4 ?
C21 C20 H20 . . 120.4 ?
C20 C21 C16 . . 120.3(4) ?
C20 C21 H21 . . 119.8 ?
C16 C21 H21 . . 119.8 ?
C22 O8 H8A . . 109.5 ?
O8 C22 C23 . . 112.0(4) ?
O8 C22 H22A . . 109.2 ?
C23 C22 H22A . . 109.2 ?
O8 C22 H22B . . 109.2 ?
C23 C22 H22B . . 109.2 ?
H22A C22 H22B . . 107.9 ?
C22 C23 H23A . . 109.5 ?
C22 C23 H23B . . 109.5 ?
H23A C23 H23B . . 109.5 ?
C22 C23 H23C . . 109.5 ?
H23A C23 H23C . . 109.5 ?
H23B C23 H23C . . 109.5 ?

loop_
_geom_bond_atom_site_label_1
_geom_bond_atom_site_label_2
_geom_bond_site_symmetry_2
_geom_bond_distance
_geom_bond_publ_flag
Cl1 C19 . 1.732(4) ?
O1 C5 . 1.431(4) ?
O1 C1 . 1.443(4) ?
O2 C6 . 1.414(5) ?
O2 H2O . 0.8200 ?
O3 C2 . 1.420(4) ?
O3 H3O . 0.8200 ?
O4 C3 . 1.420(5) ?
O4 H4O . 0.8200 ?
O5 C4 . 1.412(5) ?
O5 H5O . 0.8200 ?
O6 C7 . 1.392(4) ?
O6 C5 . 1.404(4) ?
O7 C15 . 1.221(5) ?
C1 C6 . 1.505(5) ?
C1 C2 . 1.537(5) ?
C1 H1 . 0.9800 ?
C2 C3 . 1.516(5) ?
C2 H2 . 0.9800 ?
C3 C4 . 1.533(5) ?
C3 H3 . 0.9800 ?
C4 C5 . 1.519(5) ?
C4 H4 . 0.9800 ?
C5 H5 . 0.9800 ?
C6 H6A . 0.9700 ?
C6 H6B . 0.9700 ?
C7 C12 . 1.368(5) ?
C7 C8 . 1.379(5) ?
C8 C9 . 1.402(5) ?
C8 H8 . 0.9300 ?
C9 C10 . 1.372(5) ?
C9 H9 . 0.9300 ?
C10 C11 . 1.389(5) ?
C10 C13 . 1.460(5) ?
C11 C12 . 1.368(6) ?
C11 H11 . 0.9300 ?
C12 H12 . 0.9300 ?
C13 C14 . 1.336(5) ?
C13 H13 . 0.9300 ?
C14 C15 . 1.473(5) ?
C14 H14 . 0.9300 ?
C15 C16 . 1.488(5) ?
C16 C21 . 1.389(5) ?
C16 C17 . 1.392(5) ?
C17 C18 . 1.376(5) ?
C17 H17 . 0.9300 ?
C18 C19 . 1.371(6) ?
C18 H18 . 0.9300 ?
C19 C20 . 1.371(6) ?
C20 C21 . 1.388(5) ?
C20 H20 . 0.9300 ?
C21 H21 . 0.9300 ?
O8 C22 . 1.431(5) ?
O8 H8A . 0.8200 ?
C22 C23 . 1.460(7) ?
C22 H22A . 0.9700 ?
C22 H22B . 0.9700 ?
C23 H23A . 0.9600 ?
C23 H23B . 0.9600 ?
C23 H23C . 0.9600 ?

loop_
_geom_hbond_atom_site_label_D
_geom_hbond_atom_site_label_H
_geom_hbond_atom_site_label_A
_geom_hbond_site_symmetry_A
_geom_hbond_distance_DH
_geom_hbond_distance_HA
_geom_hbond_distance_DA
_geom_hbond_angle_DHA
_geom_hbond_publ_flag
O2 H2O O3 2_645 0.82 2.02 2.809(4) 160.1 yes
O4 H4O O2 1_565 0.82 1.88 2.694(4) 171.0 yes
O5 H5O O8 1_565 0.82 1.97 2.696(5) 147.9 yes
O3 H3O O7 2_656 0.82 2.11 2.741(4) 133.5 no
O3 H3O O4 . 0.82 2.41 2.779(4) 108.6 no
O8 H8A O1 . 0.82 2.59 2.966(5) 109.2 no

loop_
_geom_torsion_atom_site_label_1
_geom_torsion_atom_site_label_2
_geom_torsion_atom_site_label_3
_geom_torsion_atom_site_label_4
_geom_torsion_site_symmetry_1
_geom_torsion_site_symmetry_2
_geom_torsion_site_symmetry_3
_geom_torsion_site_symmetry_4
_geom_torsion
_geom_torsion_publ_flag
C5 O1 C1 C6 . . . . -178.6(3) ?
C5 O1 C1 C2 . . . . 57.8(4) ?
O1 C1 C2 O3 . . . . -177.0(3) ?
C6 C1 C2 O3 . . . . 63.7(4) ?
O1 C1 C2 C3 . . . . -54.1(4) ?
C6 C1 C2 C3 . . . . -173.4(3) ?
O3 C2 C3 O4 . . . . 58.7(4) ?
C1 C2 C3 O4 . . . . -63.3(4) ?
O3 C2 C3 C4 . . . . 178.9(3) ?
C1 C2 C3 C4 . . . . 56.8(4) ?
O4 C3 C4 O5 . . . . -65.5(4) ?
C2 C3 C4 O5 . . . . 176.5(3) ?
O4 C3 C4 C5 . . . . 58.7(4) ?
C2 C3 C4 C5 . . . . -59.2(4) ?
C7 O6 C5 O1 . . . . -76.9(4) ?
C7 O6 C5 C4 . . . . 165.2(3) ?
C1 O1 C5 O6 . . . . -179.6(3) ?
C1 O1 C5 C4 . . . . -62.5(4) ?
O5 C4 C5 O6 . . . . -59.6(4) ?
C3 C4 C5 O6 . . . . 176.3(3) ?
O5 C4 C5 O1 . . . . -175.2(3) ?
C3 C4 C5 O1 . . . . 60.8(3) ?
O1 C1 C6 O2 . . . . -58.8(4) ?
C2 C1 C6 O2 . . . . 61.8(4) ?
C5 O6 C7 C12 . . . . -177.7(3) ?
C5 O6 C7 C8 . . . . 3.1(6) ?
C12 C7 C8 C9 . . . . 1.1(6) ?
O6 C7 C8 C9 . . . . -179.7(4) ?
C7 C8 C9 C10 . . . . -0.7(7) ?
C8 C9 C10 C11 . . . . -0.6(7) ?
C8 C9 C10 C13 . . . . 178.6(4) ?
C9 C10 C11 C12 . . . . 1.5(7) ?
C13 C10 C11 C12 . . . . -177.6(4) ?
C10 C11 C12 C7 . . . . -1.1(7) ?
C8 C7 C12 C11 . . . . -0.2(7) ?
O6 C7 C12 C11 . . . . -179.5(4) ?
C9 C10 C13 C14 . . . . -173.8(4) ?
C11 C10 C13 C14 . . . . 5.2(7) ?
C10 C13 C14 C15 . . . . 176.6(4) ?
C13 C14 C15 O7 . . . . 9.8(6) ?
C13 C14 C15 C16 . . . . -169.3(4) ?
O7 C15 C16 C21 . . . . -172.7(4) ?
C14 C15 C16 C21 . . . . 6.4(6) ?
O7 C15 C16 C17 . . . . 4.3(5) ?
C14 C15 C16 C17 . . . . -176.6(4) ?
C21 C16 C17 C18 . . . . 1.9(6) ?
C15 C16 C17 C18 . . . . -175.2(3) ?
C16 C17 C18 C19 . . . . 0.5(6) ?
C17 C18 C19 C20 . . . . -2.9(6) ?
C17 C18 C19 Cl1 . . . . 176.6(3) ?
C18 C19 C20 C21 . . . . 2.9(6) ?
Cl1 C19 C20 C21 . . . . -176.6(3) ?
C19 C20 C21 C16 . . . . -0.4(6) ?
C17 C16 C21 C20 . . . . -2.0(6) ?
C15 C16 C21 C20 . . . . 175.1(4) ?

loop_
_cod_related_entry_id
_cod_related_entry_database
_cod_related_entry_code
1 ChemSpider 30655713
